data_7040078
loop_
_publ_author_name
'Wiesner, Sven'
'Wagner, Arne'
'Kaifer, Elisabeth'
'Himmel, Hans-J\"org'

_publ_section_title
;
 The control of the electronic structure of dinuclear copper complexes of
 redox-active tetrakisguanidine ligands by the environment.
;
_journal_issue 40
_journal_name_full 'Dalton transactions (Cambridge, England : 2003)'
_journal_page_first 15828
_journal_page_last 15839
_journal_paper_doi 10.1039/c6dt02128j
_journal_volume 45
_journal_year 2016
_chemical_formula_sum 'C26 H50 Cl4 Cu2 N12'
_chemical_formula_weight 799.66
_space_group_crystal_system monoclinic
_space_group_IT_number 14
_space_group_name_Hall '-P 2yn'
_space_group_name_H-M_alt 'P 1 21/n 1'
_symmetry_space_group_name_Hall '-P 2yn'
_symmetry_space_group_name_H-M 'P 1 21/n 1'
_atom_sites_solution_hydrogens geom
_atom_sites_solution_primary direct
_atom_sites_solution_secondary difmap
_audit_creation_method SHELXL-2014/7
_audit_update_record
;
2016-05-19 deposited with the CCDC.
2016-07-20 downloaded from the CCDC.
;
_cell_angle_alpha 90
_cell_angle_beta 98.89(3)
_cell_angle_gamma 90
_cell_formula_units_Z 2
_cell_length_a 6.5350(13)
_cell_length_b 20.853(4)
_cell_length_c 13.101(3)
_cell_measurement_reflns_used 5172
_cell_measurement_temperature 100
_cell_measurement_theta_max 30.06
_cell_measurement_theta_min 1.85
_cell_volume 1763.9(6)
_computing_cell_refinement 'DENZO/SKALEPACK (Bruker AXS, 1997-2009)'
_computing_data_collection 'COLLECT (Bruker AXS, 1997-2009)'
_computing_data_reduction 'DENZO/SKALEPACK (Bruker AXS, 1997-2009)'
_computing_molecular_graphics 'XPMA (Zsolnai, Huttner, 1994)'
_computing_publication_material 'SHELXL-97 (Sheldrick, 1997)'
_computing_structure_refinement 'SHELXL-2014/7 (Sheldrick, 2014)'
_computing_structure_solution 'SHELXS-2014/7 (Sheldrick, 2014)'
_diffrn_ambient_temperature 100
_diffrn_measured_fraction_theta_full 0.998
_diffrn_measured_fraction_theta_max 0.998
_diffrn_measurement_device_type 'NONIUS KAPPA CCD'
_diffrn_measurement_method O-Scan
_diffrn_radiation_monochromator graphite
_diffrn_radiation_source 'fine-focus sealed tube'
_diffrn_radiation_type MoK\a
_diffrn_radiation_wavelength 0.71073
_diffrn_reflns_av_R_equivalents 0.0434
_diffrn_reflns_av_unetI/netI 0.0610
_diffrn_reflns_Laue_measured_fraction_full 0.998
_diffrn_reflns_Laue_measured_fraction_max 0.998
_diffrn_reflns_limit_h_max 9
_diffrn_reflns_limit_h_min -9
_diffrn_reflns_limit_k_max 29
_diffrn_reflns_limit_k_min -29
_diffrn_reflns_limit_l_max 18
_diffrn_reflns_limit_l_min -18
_diffrn_reflns_number 10285
_diffrn_reflns_point_group_measured_fraction_full 0.998
_diffrn_reflns_point_group_measured_fraction_max 0.998
_diffrn_reflns_theta_full 25.242
_diffrn_reflns_theta_max 30.057
_diffrn_reflns_theta_min 1.852
_exptl_absorpt_coefficient_mu 1.546
_exptl_absorpt_correction_type none
_exptl_crystal_colour green-brown
_exptl_crystal_density_diffrn 1.506
_exptl_crystal_description cubic
_exptl_crystal_F_000 832
_exptl_crystal_size_max 0.2
_exptl_crystal_size_mid 0.1
_exptl_crystal_size_min 0.1
_refine_diff_density_max 0.655
_refine_diff_density_min -0.476
_refine_diff_density_rms 0.085
_refine_ls_extinction_method none
_refine_ls_goodness_of_fit_ref 1.013
_refine_ls_hydrogen_treatment constr
_refine_ls_matrix_type full
_refine_ls_number_parameters 207
_refine_ls_number_reflns 5172
_refine_ls_number_restraints 0
_refine_ls_restrained_S_all 1.013
_refine_ls_R_factor_all 0.0769
_refine_ls_R_factor_gt 0.0413
_refine_ls_shift/su_max 0.001
_refine_ls_shift/su_mean 0.000
_refine_ls_structure_factor_coef Fsqd
_refine_ls_weighting_details 'w=1/[\s^2^(Fo^2^)+(0.0432P)^2^+0.4024P] where P=(Fo^2^+2Fc^2^)/3'
_refine_ls_weighting_scheme calc
_refine_ls_wR_factor_gt 0.0856
_refine_ls_wR_factor_ref 0.0965
_reflns_Friedel_coverage 0.000
_reflns_number_gt 3556
_reflns_number_total 5172
_reflns_threshold_expression 'I > 2\s(I)'
_cod_data_source_file c6dt02128j2.cif
_cod_data_source_block swmc03
_cod_depositor_comments 'Adding full bibliography for 7040075--7040078.cif.'
_cod_database_code 7040078
_shelx_shelxl_version_number 2014/7
_shelx_space_group_comment
;
The symmetry employed for this shelxl refinement is uniquely defined
by the following loop, which should always be used as a source of
symmetry information in preference to the above space-group names.
They are only intended as comments.
;

loop_
_space_group_symop_operation_xyz
'x, y, z'
'-x+1/2, y+1/2, -z+1/2'
'-x, -y, -z'
'x-1/2, -y-1/2, z-1/2'

loop_
_atom_site_label
_atom_site_type_symbol
_atom_site_fract_x
_atom_site_fract_y
_atom_site_fract_z
_atom_site_U_iso_or_equiv
_atom_site_adp_type
_atom_site_occupancy
_atom_site_site_symmetry_order
_atom_site_calc_flag
_atom_site_refinement_flags_posn
_atom_site_refinement_flags_adp
Cu1 Cu 0.56401(4) 0.13368(2) 0.29221(2) 0.02098(9) Uani 1 1 d . .
Cl1 Cl 0.67613(9) 0.23495(3) 0.29533(5) 0.02762(14) Uani 1 1 d . .
Cl2 Cl 0.46786(9) 0.12182(3) 0.11941(5) 0.02782(14) Uani 1 1 d . .
N1 N 0.4711(3) 0.12778(8) 0.42907(15) 0.0202(4) Uani 1 1 d . .
N2 N 0.3865(3) 0.22878(9) 0.48365(16) 0.0232(4) Uani 1 1 d . .
N3 N 0.6709(3) 0.17636(9) 0.57467(16) 0.0237(4) Uani 1 1 d . .
N4 N 0.6481(3) 0.04373(9) 0.32138(15) 0.0210(4) Uani 1 1 d . .
N5 N 0.8851(3) 0.03009(9) 0.21038(15) 0.0247(4) Uani 1 1 d . .
N6 N 0.6297(3) -0.04672(9) 0.21060(16) 0.0240(4) Uani 1 1 d . .
C1 C 0.4872(3) 0.06403(10) 0.46858(19) 0.0206(5) Uani 1 1 d . .
C2 C 0.5682(3) 0.01767(11) 0.40683(18) 0.0210(5) Uani 1 1 d . .
C3 C 0.5820(3) -0.04585(10) 0.44123(18) 0.0205(5) Uani 1 1 d . .
H3 H 0.6390 -0.0766 0.4025 0.025 Uiso 1 1 calc R U
C4 C 0.5106(4) 0.17682(11) 0.49634(19) 0.0217(5) Uani 1 1 d . .
C5 C 0.4601(4) 0.29423(11) 0.5050(2) 0.0311(6) Uani 1 1 d . .
H5A H 0.6076 0.2939 0.5253 0.047 Uiso 1 1 calc R U
H5B H 0.3955 0.3120 0.5597 0.047 Uiso 1 1 calc R U
H5C H 0.4254 0.3199 0.4439 0.047 Uiso 1 1 calc R U
C6 C 0.1798(4) 0.22481(12) 0.4241(2) 0.0293(6) Uani 1 1 d . .
H6A H 0.1844 0.2373 0.3540 0.044 Uiso 1 1 calc R U
H6B H 0.0884 0.2530 0.4536 0.044 Uiso 1 1 calc R U
H6C H 0.1299 0.1816 0.4255 0.044 Uiso 1 1 calc R U
C7 C 0.6732(4) 0.21337(12) 0.6698(2) 0.0295(6) Uani 1 1 d . .
H7A H 0.7532 0.2517 0.6663 0.044 Uiso 1 1 calc R U
H7B H 0.7341 0.1881 0.7278 0.044 Uiso 1 1 calc R U
H7C H 0.5340 0.2246 0.6776 0.044 Uiso 1 1 calc R U
C8 C 0.8525(4) 0.13616(12) 0.5704(2) 0.0287(5) Uani 1 1 d . .
H8A H 0.8435 0.0982 0.6108 0.043 Uiso 1 1 calc R U
H8B H 0.9755 0.1595 0.5975 0.043 Uiso 1 1 calc R U
H8C H 0.8577 0.1244 0.5000 0.043 Uiso 1 1 calc R U
C9 C 0.7178(3) 0.00877(11) 0.24933(18) 0.0214(5) Uani 1 1 d . .
C10 C 1.0198(4) 0.07881(12) 0.2659(2) 0.0296(6) Uani 1 1 d . .
H10A H 0.9593 0.1204 0.2517 0.044 Uiso 1 1 calc R U
H10B H 1.1531 0.0775 0.2438 0.044 Uiso 1 1 calc R U
H10C H 1.0354 0.0705 0.3388 0.044 Uiso 1 1 calc R U
C11 C 0.8985(4) 0.02491(12) 0.1009(2) 0.0304(6) Uani 1 1 d . .
H11A H 0.7750 0.0050 0.0656 0.046 Uiso 1 1 calc R U
H11B H 1.0166 -0.0007 0.0920 0.046 Uiso 1 1 calc R U
H11C H 0.9127 0.0669 0.0729 0.046 Uiso 1 1 calc R U
C12 C 0.7446(4) -0.09992(12) 0.1744(2) 0.0337(6) Uani 1 1 d . .
H12A H 0.8905 -0.0924 0.1932 0.051 Uiso 1 1 calc R U
H12B H 0.7109 -0.1033 0.1007 0.051 Uiso 1 1 calc R U
H12C H 0.7079 -0.1391 0.2057 0.051 Uiso 1 1 calc R U
C13 C 0.4083(4) -0.05632(13) 0.2033(2) 0.0312(6) Uani 1 1 d . .
H13A H 0.3810 -0.0849 0.2570 0.047 Uiso 1 1 calc R U
H13B H 0.3550 -0.0745 0.1372 0.047 Uiso 1 1 calc R U
H13C H 0.3420 -0.0159 0.2107 0.047 Uiso 1 1 calc R U

loop_
_atom_site_aniso_label
_atom_site_aniso_U_11
_atom_site_aniso_U_22
_atom_site_aniso_U_33
_atom_site_aniso_U_23
_atom_site_aniso_U_13
_atom_site_aniso_U_12
Cu1 0.02710(16) 0.01540(14) 0.02086(16) 0.00127(12) 0.00499(11) -0.00023(11)
Cl1 0.0318(3) 0.0178(3) 0.0335(4) 0.0031(2) 0.0057(3) -0.0028(2)
Cl2 0.0341(3) 0.0279(3) 0.0213(3) 0.0014(2) 0.0039(2) 0.0031(2)
N1 0.0268(10) 0.0124(9) 0.0222(11) -0.0012(7) 0.0064(8) -0.0013(7)
N2 0.0280(10) 0.0164(10) 0.0251(12) -0.0014(8) 0.0039(8) -0.0018(8)
N3 0.0301(11) 0.0187(10) 0.0219(11) -0.0013(8) 0.0023(8) -0.0008(8)
N4 0.0270(10) 0.0163(9) 0.0202(11) 0.0003(8) 0.0054(8) 0.0012(8)
N5 0.0310(11) 0.0221(10) 0.0217(11) -0.0019(8) 0.0067(9) 0.0003(8)
N6 0.0314(11) 0.0178(10) 0.0230(11) -0.0031(8) 0.0048(9) 0.0007(8)
C1 0.0236(11) 0.0158(11) 0.0215(13) 0.0009(9) 0.0010(9) -0.0009(8)
C2 0.0251(11) 0.0181(11) 0.0197(13) 0.0002(9) 0.0035(9) -0.0018(9)
C3 0.0263(11) 0.0148(11) 0.0210(13) -0.0027(9) 0.0054(9) -0.0008(8)
C4 0.0276(12) 0.0160(11) 0.0227(13) 0.0011(9) 0.0080(9) -0.0005(9)
C5 0.0405(14) 0.0158(12) 0.0373(16) -0.0021(11) 0.0065(12) -0.0005(10)
C6 0.0307(13) 0.0231(13) 0.0341(16) 0.0041(11) 0.0049(11) 0.0001(10)
C7 0.0389(14) 0.0233(13) 0.0258(14) -0.0039(11) 0.0035(11) -0.0046(11)
C8 0.0257(12) 0.0282(13) 0.0319(15) 0.0017(11) 0.0038(10) -0.0010(10)
C9 0.0259(12) 0.0165(11) 0.0214(13) 0.0044(9) 0.0018(9) 0.0028(9)
C10 0.0298(13) 0.0279(14) 0.0328(16) -0.0047(11) 0.0106(11) -0.0050(10)
C11 0.0348(14) 0.0323(14) 0.0263(14) 0.0014(11) 0.0110(11) 0.0024(11)
C12 0.0521(17) 0.0202(13) 0.0290(15) -0.0022(11) 0.0073(12) 0.0071(11)
C13 0.0362(15) 0.0279(13) 0.0288(15) -0.0017(11) 0.0029(11) -0.0046(11)

loop_
_atom_type_symbol
_atom_type_description
_atom_type_scat_dispersion_real
_atom_type_scat_dispersion_imag
_atom_type_scat_source
C C 0.0033 0.0016 'International Tables Vol C Tables 4.2.6.8 and 6.1.1.4'
H H 0.0000 0.0000 'International Tables Vol C Tables 4.2.6.8 and 6.1.1.4'
N N 0.0061 0.0033 'International Tables Vol C Tables 4.2.6.8 and 6.1.1.4'
Cl Cl 0.1484 0.1585 'International Tables Vol C Tables 4.2.6.8 and 6.1.1.4'
Cu Cu 0.3201 1.2651 'International Tables Vol C Tables 4.2.6.8 and 6.1.1.4'

loop_
_geom_angle_atom_site_label_1
_geom_angle_atom_site_label_2
_geom_angle_atom_site_label_3
_geom_angle
_geom_angle_site_symmetry_1
N4 Cu1 N1 83.18(8) .
N4 Cu1 Cl1 144.44(6) .
N1 Cu1 Cl1 100.80(6) .
N4 Cu1 Cl2 96.63(6) .
N1 Cu1 Cl2 145.03(6) .
Cl1 Cu1 Cl2 99.26(3) .
C4 N1 C1 118.3(2) .
C4 N1 Cu1 119.30(15) .
C1 N1 Cu1 111.75(14) .
C4 N2 C6 120.8(2) .
C4 N2 C5 123.6(2) .
C6 N2 C5 114.02(19) .
C4 N3 C8 121.0(2) .
C4 N3 C7 123.3(2) .
C8 N3 C7 115.7(2) .
C9 N4 C2 124.09(19) .
C9 N4 Cu1 119.98(16) .
C2 N4 Cu1 113.08(14) .
C9 N5 C11 121.6(2) .
C9 N5 C10 120.0(2) .
C11 N5 C10 114.79(19) .
C9 N6 C13 120.28(19) .
C9 N6 C12 124.1(2) .
C13 N6 C12 115.6(2) .
C3 C1 C2 120.1(2) 3_656
C3 C1 N1 123.4(2) 3_656
C2 C1 N1 116.3(2) .
C3 C2 C1 118.3(2) .
C3 C2 N4 127.3(2) .
C1 C2 N4 114.0(2) .
C1 C3 C2 121.5(2) 3_656
C1 C3 H3 119.2 3_656
C2 C3 H3 119.2 .
N2 C4 N1 118.6(2) .
N2 C4 N3 118.8(2) .
N1 C4 N3 122.7(2) .
N2 C5 H5A 109.5 .
N2 C5 H5B 109.5 .
H5A C5 H5B 109.5 .
N2 C5 H5C 109.5 .
H5A C5 H5C 109.5 .
H5B C5 H5C 109.5 .
N2 C6 H6A 109.5 .
N2 C6 H6B 109.5 .
H6A C6 H6B 109.5 .
N2 C6 H6C 109.5 .
H6A C6 H6C 109.5 .
H6B C6 H6C 109.5 .
N3 C7 H7A 109.5 .
N3 C7 H7B 109.5 .
H7A C7 H7B 109.5 .
N3 C7 H7C 109.5 .
H7A C7 H7C 109.5 .
H7B C7 H7C 109.5 .
N3 C8 H8A 109.5 .
N3 C8 H8B 109.5 .
H8A C8 H8B 109.5 .
N3 C8 H8C 109.5 .
H8A C8 H8C 109.5 .
H8B C8 H8C 109.5 .
N4 C9 N5 118.3(2) .
N4 C9 N6 124.3(2) .
N5 C9 N6 117.4(2) .
N5 C10 H10A 109.5 .
N5 C10 H10B 109.5 .
H10A C10 H10B 109.5 .
N5 C10 H10C 109.5 .
H10A C10 H10C 109.5 .
H10B C10 H10C 109.5 .
N5 C11 H11A 109.5 .
N5 C11 H11B 109.5 .
H11A C11 H11B 109.5 .
N5 C11 H11C 109.5 .
H11A C11 H11C 109.5 .
H11B C11 H11C 109.5 .
N6 C12 H12A 109.5 .
N6 C12 H12B 109.5 .
H12A C12 H12B 109.5 .
N6 C12 H12C 109.5 .
H12A C12 H12C 109.5 .
H12B C12 H12C 109.5 .
N6 C13 H13A 109.5 .
N6 C13 H13B 109.5 .
H13A C13 H13B 109.5 .
N6 C13 H13C 109.5 .
H13A C13 H13C 109.5 .
H13B C13 H13C 109.5 .

loop_
_geom_bond_atom_site_label_1
_geom_bond_atom_site_label_2
_geom_bond_distance
_geom_bond_site_symmetry_2
Cu1 N4 1.9753(19) .
Cu1 N1 1.984(2) .
Cu1 Cl1 2.2336(7) .
Cu1 Cl2 2.2676(9) .
N1 C4 1.348(3) .
N1 C1 1.425(3) .
N2 C4 1.348(3) .
N2 C6 1.454(3) .
N2 C5 1.460(3) .
N3 C4 1.349(3) .
N3 C8 1.461(3) .
N3 C7 1.464(3) .
N4 C9 1.327(3) .
N4 C2 1.415(3) .
N5 C9 1.352(3) .
N5 C11 1.454(3) .
N5 C10 1.462(3) .
N6 C9 1.355(3) .
N6 C13 1.450(3) .
N6 C12 1.459(3) .
C1 C3 1.382(3) 3_656
C1 C2 1.415(3) .
C2 C3 1.398(3) .
C3 C1 1.382(3) 3_656
C3 H3 0.9300 .
C5 H5A 0.9600 .
C5 H5B 0.9600 .
C5 H5C 0.9600 .
C6 H6A 0.9600 .
C6 H6B 0.9600 .
C6 H6C 0.9600 .
C7 H7A 0.9600 .
C7 H7B 0.9600 .
C7 H7C 0.9600 .
C8 H8A 0.9600 .
C8 H8B 0.9600 .
C8 H8C 0.9600 .
C10 H10A 0.9600 .
C10 H10B 0.9600 .
C10 H10C 0.9600 .
C11 H11A 0.9600 .
C11 H11B 0.9600 .
C11 H11C 0.9600 .
C12 H12A 0.9600 .
C12 H12B 0.9600 .
C12 H12C 0.9600 .
C13 H13A 0.9600 .
C13 H13B 0.9600 .
C13 H13C 0.9600 .

loop_
_geom_torsion_atom_site_label_1
_geom_torsion_atom_site_label_2
_geom_torsion_atom_site_label_3
_geom_torsion_atom_site_label_4
_geom_torsion
_geom_torsion_site_symmetry_1
_geom_torsion_site_symmetry_4
C4 N1 C1 C3 40.6(3) . 3_656
Cu1 N1 C1 C3 -174.93(18) . 3_656
C4 N1 C1 C2 -143.1(2) . .
Cu1 N1 C1 C2 1.3(2) . .
C3 C1 C2 C3 -2.0(4) 3_656 .
N1 C1 C2 C3 -178.42(19) . .
C3 C1 C2 N4 -175.2(2) 3_656 .
N1 C1 C2 N4 8.4(3) . .
C9 N4 C2 C3 12.6(4) . .
Cu1 N4 C2 C3 173.39(19) . .
C9 N4 C2 C1 -174.9(2) . .
Cu1 N4 C2 C1 -14.1(2) . .
C1 C2 C3 C1 2.0(4) . 3_656
N4 C2 C3 C1 174.2(2) . 3_656
C6 N2 C4 N1 20.6(3) . .
C5 N2 C4 N1 -144.2(2) . .
C6 N2 C4 N3 -160.4(2) . .
C5 N2 C4 N3 34.7(3) . .
C1 N1 C4 N2 -138.3(2) . .
Cu1 N1 C4 N2 80.0(2) . .
C1 N1 C4 N3 42.8(3) . .
Cu1 N1 C4 N3 -98.9(2) . .
C8 N3 C4 N2 -155.8(2) . .
C7 N3 C4 N2 26.5(3) . .
C8 N3 C4 N1 23.2(3) . .
C7 N3 C4 N1 -154.6(2) . .
C2 N4 C9 N5 -142.5(2) . .
Cu1 N4 C9 N5 57.9(3) . .
C2 N4 C9 N6 38.7(3) . .
Cu1 N4 C9 N6 -120.9(2) . .
C11 N5 C9 N4 -139.8(2) . .
C10 N5 C9 N4 17.6(3) . .
C11 N5 C9 N6 39.1(3) . .
C10 N5 C9 N6 -163.5(2) . .
C13 N6 C9 N4 31.4(3) . .
C12 N6 C9 N4 -148.4(2) . .
C13 N6 C9 N5 -147.4(2) . .
C12 N6 C9 N5 32.8(3) . .
